data_4111178
loop_
_publ_author_name
'Shigehisa Akine'
'Takanori Taniguchi'
'Tatsuya Nabeshima'

_publ_contact_author_address
;
Tsukuba, Ibaraki 305-8571, Japan
;
_publ_contact_author_email nabesima@chem.tsukuba.ac.jp
_publ_contact_author_fax +81-29-853-4507
_publ_contact_author_name 'Tatsuya Nabeshima'
_publ_contact_author_phone +81-29-853-4507
_publ_section_title
;
 Helical Metallohost-Guest Complexes via Site-Selective Transmetalation of
 Homotrinuclear Complexes
;
_journal_name_full 'Journal of the American Chemical Society'
_journal_page_first 15765
_journal_page_last 15774
_journal_paper_doi 10.1021/ja0646702
_journal_volume 128
_journal_year 2006
_chemical_formula_moiety C35H40N4O16Zn3
_chemical_formula_sum 'C35 H40 N4 O16 Zn3'
_chemical_formula_weight 968.82
_chemical_name_common '[LZn3(OAc)2(H2O)] acetone'
_chemical_name_systematic
; 
 ? 
;
_space_group_IT_number 14
_symmetry_cell_setting monoclinic
_symmetry_space_group_name_Hall '-P 2ybc'
_symmetry_space_group_name_H-M 'P 1 21/c 1'
_atom_sites_solution_hydrogens geom
_atom_sites_solution_primary direct
_atom_sites_solution_secondary difmap
_audit_creation_method SHELXL-97
_cell_angle_alpha 90.00
_cell_angle_beta 110.1817(7)
_cell_angle_gamma 90.00
_cell_formula_units_Z 4
_cell_length_a 9.891(2)
_cell_length_b 25.669(3)
_cell_length_c 17.0297(10)
_cell_measurement_reflns_used 25781
_cell_measurement_temperature 120
_cell_measurement_theta_max 25.01
_cell_measurement_theta_min 2.03
_cell_volume 4058.2(10)
_computing_cell_refinement 'CrystalClear (Rigaku Corp., 2000)'
_computing_data_collection 'CrystalClear (Rigaku Corp., 2000)'
_computing_data_reduction 'CrystalClear (Rigaku Corp., 2000)'
_computing_molecular_graphics ORTEP-3
_computing_publication_material ORTEP-3
_computing_structure_refinement 'SHELXL-97 (Sheldrick, 1997)'
_computing_structure_solution 'DIRDIF99 (Beurskens et al., 1999)'
_diffrn_ambient_temperature 120
_diffrn_measured_fraction_theta_full 0.998
_diffrn_measured_fraction_theta_max 0.998
_diffrn_measurement_device_type 'Rigaku Mercury CCD system'
_diffrn_measurement_method CCD
_diffrn_radiation_monochromator graphite
_diffrn_radiation_source 'fine-focus sealed tube'
_diffrn_radiation_type MoK\a
_diffrn_radiation_wavelength 0.71069
_diffrn_reflns_av_R_equivalents 0.1754
_diffrn_reflns_av_sigmaI/netI 0.1767
_diffrn_reflns_limit_h_max 9
_diffrn_reflns_limit_h_min -11
_diffrn_reflns_limit_k_max 30
_diffrn_reflns_limit_k_min -30
_diffrn_reflns_limit_l_max 20
_diffrn_reflns_limit_l_min -18
_diffrn_reflns_number 25781
_diffrn_reflns_theta_full 25.01
_diffrn_reflns_theta_max 25.01
_diffrn_reflns_theta_min 2.03
_diffrn_standards_decay_% 0
_diffrn_standards_interval_count 0
_diffrn_standards_interval_time 0
_diffrn_standards_number 0
_exptl_absorpt_coefficient_mu 1.834
_exptl_absorpt_correction_T_max 0.8379
_exptl_absorpt_correction_T_min 0.7105
_exptl_absorpt_correction_type multi-scan
_exptl_absorpt_process_details 'CrystalClear (Rigaku Corp., 2000)'
_exptl_crystal_colour yellow
_exptl_crystal_density_diffrn 1.586
_exptl_crystal_description prismatic
_exptl_crystal_F_000 1984
_exptl_crystal_size_max 0.20
_exptl_crystal_size_mid 0.20
_exptl_crystal_size_min 0.10
_refine_diff_density_max 0.568
_refine_diff_density_min -0.634
_refine_diff_density_rms 0.120
_refine_ls_extinction_method none
_refine_ls_goodness_of_fit_ref 0.971
_refine_ls_hydrogen_treatment mixed
_refine_ls_matrix_type full
_refine_ls_number_parameters 537
_refine_ls_number_reflns 7154
_refine_ls_number_restraints 0
_refine_ls_restrained_S_all 0.971
_refine_ls_R_factor_all 0.1564
_refine_ls_R_factor_gt 0.0644
_refine_ls_shift/su_max 0.001
_refine_ls_shift/su_mean 0.000
_refine_ls_structure_factor_coef Fsqd
_refine_ls_weighting_details 'calc w=1/[\s^2^(Fo^2^)+(0.0421P)^2^+0.0000P] where P=(Fo^2^+2Fc^2^)/3'
_refine_ls_weighting_scheme calc
_refine_ls_wR_factor_gt 0.1040
_refine_ls_wR_factor_ref 0.1325
_reflns_number_gt 3713
_reflns_number_total 7154
_reflns_threshold_expression >2sigma(I)
_cod_data_source_file ja0646702si20060712_041955.cif
_cod_data_source_block LZn3-1
_cod_original_cell_volume 4058.1(10)
_cod_database_code 4111178

loop_
_symmetry_equiv_pos_as_xyz
'x, y, z'
'-x, y+1/2, -z+1/2'
'-x, -y, -z'
'x, -y-1/2, z-1/2'

loop_
_atom_site_label
_atom_site_type_symbol
_atom_site_fract_x
_atom_site_fract_y
_atom_site_fract_z
_atom_site_U_iso_or_equiv
_atom_site_adp_type
_atom_site_occupancy
_atom_site_symmetry_multiplicity
_atom_site_calc_flag
_atom_site_refinement_flags
Zn1 Zn 0.87567(10) -0.13406(3) 0.89453(5) 0.0219(2) Uani 1 1 d .
Zn2 Zn 0.84526(10) -0.05654(3) 0.72569(5) 0.0245(2) Uani 1 1 d .
Zn3 Zn 0.87511(10) 0.07349(3) 0.68905(5) 0.0258(2) Uani 1 1 d .
C1 C 0.5626(9) -0.1699(3) 0.9228(4) 0.0248(19) Uani 1 1 d .
C2 C 0.5621(9) -0.1269(3) 0.8709(4) 0.0250(18) Uani 1 1 d .
C3 C 0.4317(8) -0.0989(3) 0.8370(4) 0.0246(18) Uani 1 1 d .
C4 C 0.3084(9) -0.1133(3) 0.8513(5) 0.035(2) Uani 1 1 d .
H1 H 0.2219 -0.0942 0.8263 0.042 Uiso 1 1 calc R
C5 C 0.3096(10) -0.1560(3) 0.9025(5) 0.039(2) Uani 1 1 d .
H2 H 0.2250 -0.1659 0.9132 0.047 Uiso 1 1 calc R
C6 C 0.4339(10) -0.1831(3) 0.9365(5) 0.037(2) Uani 1 1 d .
H3 H 0.4345 -0.2121 0.9712 0.044 Uiso 1 1 calc R
O1 O 0.6762(5) -0.11012(18) 0.8546(3) 0.0244(12) Uani 1 1 d .
O2 O 0.4418(5) -0.05648(19) 0.7892(3) 0.0304(13) Uani 1 1 d .
C7 C 0.3130(9) -0.0279(3) 0.7470(5) 0.043(2) Uani 1 1 d .
H4 H 0.2412 -0.0512 0.7094 0.064 Uiso 1 1 calc R
H5 H 0.3347 0.0004 0.7145 0.064 Uiso 1 1 calc R
H6 H 0.2750 -0.0132 0.7883 0.064 Uiso 1 1 calc R
C8 C 0.6849(9) -0.2040(3) 0.9598(4) 0.028(2) Uani 1 1 d .
H7 H 0.6701 -0.2335 0.9896 0.034 Uiso 1 1 calc R
N1 N 0.8114(7) -0.1979(2) 0.9560(4) 0.0257(15) Uani 1 1 d .
O3 O 0.9009(6) -0.24054(17) 0.9959(3) 0.0279(13) Uani 1 1 d .
C9 C 1.0496(8) -0.2287(3) 1.0082(4) 0.0238(18) Uani 1 1 d .
H8 H 1.0549 -0.2110 0.9577 0.029 Uiso 1 1 calc R
H9 H 1.1046 -0.2616 1.0153 0.029 Uiso 1 1 calc R
C10 C 1.1185(9) -0.1946(3) 1.0829(4) 0.029(2) Uani 1 1 d .
H10 H 1.1209 -0.2136 1.1340 0.035 Uiso 1 1 calc R
H11 H 1.2193 -0.1875 1.0874 0.035 Uiso 1 1 calc R
O4 O 1.0454(5) -0.14589(17) 1.0797(3) 0.0234(12) Uani 1 1 d .
N2 N 1.0405(7) -0.1166(2) 1.0070(3) 0.0230(15) Uani 1 1 d .
C11 C 1.1143(8) -0.0742(3) 1.0295(4) 0.0233(17) Uani 1 1 d .
H12 H 1.1680 -0.0704 1.0874 0.028 Uiso 1 1 calc R
C12 C 1.1230(8) -0.0322(3) 0.9751(4) 0.0208(17) Uani 1 1 d .
C13 C 1.0394(8) -0.0321(3) 0.8885(4) 0.0228(18) Uani 1 1 d .
C14 C 1.0471(8) 0.0125(3) 0.8395(4) 0.0215(18) Uani 1 1 d .
C15 C 1.1307(8) 0.0545(3) 0.8776(4) 0.0219(17) Uani 1 1 d .
C16 C 1.2097(8) 0.0534(3) 0.9636(4) 0.0229(17) Uani 1 1 d .
H13 H 1.2673 0.0826 0.9888 0.027 Uiso 1 1 calc R
C17 C 1.2060(8) 0.0118(3) 1.0117(4) 0.0199(17) Uani 1 1 d .
H14 H 1.2594 0.0123 1.0700 0.024 Uiso 1 1 calc R
O5 O 0.9574(5) -0.07145(17) 0.8487(3) 0.0206(11) Uani 1 1 d .
O6 O 0.9696(5) 0.01002(17) 0.7576(3) 0.0228(12) Uani 1 1 d .
C18 C 1.1389(8) 0.1023(3) 0.8327(4) 0.0222(18) Uani 1 1 d .
H15 H 1.1951 0.1300 0.8645 0.027 Uiso 1 1 calc R
N3 N 1.0768(7) 0.1098(2) 0.7545(4) 0.0264(16) Uani 1 1 d .
O7 O 1.1010(6) 0.16234(18) 0.7356(3) 0.0303(13) Uani 1 1 d .
C19 C 1.1257(10) 0.1662(3) 0.6569(5) 0.040(2) Uani 1 1 d .
H16 H 1.2138 0.1463 0.6613 0.047 Uiso 1 1 calc R
H17 H 1.1432 0.2031 0.6469 0.047 Uiso 1 1 calc R
C20 C 1.0015(9) 0.1459(3) 0.5822(5) 0.034(2) Uani 1 1 d .
H18 H 1.0226 0.1527 0.5304 0.040 Uiso 1 1 calc R
H19 H 0.9938 0.1077 0.5877 0.040 Uiso 1 1 calc R
O8 O 0.8670(6) 0.1694(2) 0.5751(3) 0.0378(15) Uani 1 1 d .
N4 N 0.8110(7) 0.1466(2) 0.6341(4) 0.0293(16) Uani 1 1 d .
C21 C 0.7272(9) 0.1783(3) 0.6503(5) 0.034(2) Uani 1 1 d .
H20 H 0.7151 0.2116 0.6243 0.041 Uiso 1 1 calc R
C22 C 0.6472(9) 0.1675(3) 0.7064(5) 0.031(2) Uani 1 1 d .
C23 C 0.6488(8) 0.1188(3) 0.7447(4) 0.0258(18) Uani 1 1 d .
C24 C 0.5658(8) 0.1141(3) 0.7989(4) 0.0276(19) Uani 1 1 d .
C25 C 0.4919(9) 0.1560(3) 0.8157(5) 0.033(2) Uani 1 1 d .
H21 H 0.4410 0.1521 0.8535 0.039 Uiso 1 1 calc R
C26 C 0.4923(9) 0.2038(3) 0.7770(5) 0.038(2) Uani 1 1 d .
H22 H 0.4403 0.2325 0.7875 0.046 Uiso 1 1 calc R
C27 C 0.5679(9) 0.2090(3) 0.7240(5) 0.037(2) Uani 1 1 d .
H23 H 0.5674 0.2417 0.6978 0.044 Uiso 1 1 calc R
O9 O 0.7185(5) 0.07696(18) 0.7341(3) 0.0275(12) Uani 1 1 d .
O10 O 0.5713(5) 0.06531(18) 0.8337(3) 0.0275(12) Uani 1 1 d .
C28 C 0.5004(9) 0.0590(3) 0.8937(5) 0.038(2) Uani 1 1 d .
H24 H 0.5486 0.0804 0.9431 0.057 Uiso 1 1 calc R
H25 H 0.5044 0.0223 0.9104 0.057 Uiso 1 1 calc R
H26 H 0.3995 0.0699 0.8688 0.057 Uiso 1 1 calc R
O11 O 0.9178(6) -0.18249(18) 0.8148(3) 0.0264(13) Uani 1 1 d .
O12 O 0.8260(7) -0.1321(2) 0.7022(3) 0.0448(16) Uani 1 1 d .
C29 C 0.8845(10) -0.1735(3) 0.7385(5) 0.042(2) Uani 1 1 d .
C30 C 0.9072(16) -0.2169(4) 0.6841(6) 0.103(5) Uani 1 1 d .
H27 H 0.9938 -0.2097 0.6704 0.155 Uiso 1 1 calc R
H28 H 0.8235 -0.2191 0.6325 0.155 Uiso 1 1 calc R
H29 H 0.9192 -0.2501 0.7144 0.155 Uiso 1 1 calc R
O13 O 0.8267(7) -0.0472(2) 0.6058(3) 0.0429(16) Uani 1 1 d .
O14 O 0.8310(7) 0.0385(2) 0.5796(3) 0.0426(16) Uani 1 1 d .
C31 C 0.8147(11) -0.0091(3) 0.5591(5) 0.045(2) Uani 1 1 d .
C32 C 0.7793(14) -0.0197(4) 0.4650(5) 0.078(4) Uani 1 1 d .
H30 H 0.7850 -0.0572 0.4558 0.117 Uiso 1 1 calc R
H31 H 0.8487 -0.0013 0.4455 0.117 Uiso 1 1 calc R
H32 H 0.6818 -0.0073 0.4338 0.117 Uiso 1 1 calc R
O15 O 0.6581(6) -0.0270(3) 0.7282(4) 0.0315(15) Uani 1 1 d .
H33 H 0.644(11) -0.038(4) 0.766(6) 0.08(4) Uiso 1 1 d .
H34 H 0.654(8) 0.004(3) 0.738(4) 0.02(2) Uiso 1 1 d .
O16 O 0.4901(9) 0.2067(3) 0.4471(5) 0.082(2) Uani 1 1 d .
C33 C 0.5092(13) 0.1620(5) 0.4358(7) 0.072(4) Uani 1 1 d .
C34 C 0.5806(15) 0.1491(5) 0.3718(9) 0.126(6) Uani 1 1 d .
H35 H 0.6256 0.1805 0.3593 0.189 Uiso 1 1 calc R
H36 H 0.5079 0.1361 0.3204 0.189 Uiso 1 1 calc R
H37 H 0.6544 0.1223 0.3947 0.189 Uiso 1 1 calc R
C35 C 0.4681(18) 0.1216(6) 0.4848(8) 0.180(10) Uani 1 1 d .
H38 H 0.5550 0.1048 0.5228 0.270 Uiso 1 1 calc R
H39 H 0.4073 0.0955 0.4468 0.270 Uiso 1 1 calc R
H40 H 0.4146 0.1377 0.5174 0.270 Uiso 1 1 calc R

loop_
_atom_site_aniso_label
_atom_site_aniso_U_11
_atom_site_aniso_U_22
_atom_site_aniso_U_33
_atom_site_aniso_U_23
_atom_site_aniso_U_13
_atom_site_aniso_U_12
Zn1 0.0236(6) 0.0208(5) 0.0221(4) -0.0001(4) 0.0087(4) -0.0006(4)
Zn2 0.0293(6) 0.0208(5) 0.0220(4) -0.0015(4) 0.0070(4) -0.0010(4)
Zn3 0.0290(6) 0.0221(5) 0.0262(5) 0.0036(4) 0.0093(4) 0.0003(4)
C1 0.032(5) 0.015(4) 0.032(4) -0.008(3) 0.017(4) -0.006(4)
C2 0.028(5) 0.025(5) 0.022(4) -0.009(3) 0.009(4) -0.008(4)
C3 0.019(5) 0.031(5) 0.023(4) -0.006(3) 0.007(4) 0.008(4)
C4 0.026(6) 0.034(5) 0.048(5) -0.006(4) 0.016(4) -0.002(4)
C5 0.034(6) 0.041(5) 0.051(5) -0.008(4) 0.026(5) -0.005(5)
C6 0.049(7) 0.032(5) 0.037(5) -0.009(4) 0.024(5) -0.008(5)
O1 0.026(4) 0.024(3) 0.026(3) 0.001(2) 0.013(2) -0.003(2)
O2 0.026(3) 0.029(3) 0.040(3) 0.008(2) 0.016(3) 0.009(3)
C7 0.038(6) 0.046(5) 0.045(5) 0.007(4) 0.013(5) 0.008(5)
C8 0.038(6) 0.031(5) 0.012(4) 0.003(3) 0.005(4) -0.003(4)
N1 0.026(5) 0.024(4) 0.031(4) -0.001(3) 0.014(3) 0.000(3)
O3 0.033(4) 0.015(3) 0.033(3) 0.002(2) 0.008(3) -0.002(2)
C9 0.029(5) 0.017(4) 0.024(4) -0.005(3) 0.008(4) 0.002(4)
C10 0.028(5) 0.020(4) 0.033(4) 0.008(3) 0.004(4) 0.004(4)
O4 0.029(3) 0.022(3) 0.019(3) 0.005(2) 0.009(2) 0.005(2)
N2 0.030(4) 0.023(3) 0.019(3) 0.000(3) 0.012(3) -0.001(3)
C11 0.015(5) 0.028(4) 0.027(4) 0.002(3) 0.007(3) 0.002(4)
C12 0.024(5) 0.021(4) 0.019(4) -0.003(3) 0.009(3) 0.000(3)
C13 0.020(5) 0.019(4) 0.031(4) -0.002(3) 0.011(4) 0.003(3)
C14 0.026(5) 0.012(4) 0.029(4) 0.000(3) 0.013(4) 0.005(3)
C15 0.028(5) 0.018(4) 0.027(4) -0.001(3) 0.018(4) 0.000(4)
C16 0.021(5) 0.020(4) 0.032(4) -0.005(3) 0.014(3) 0.005(3)
C17 0.015(5) 0.023(4) 0.021(4) -0.001(3) 0.006(3) 0.003(3)
O5 0.023(3) 0.020(3) 0.018(2) 0.000(2) 0.006(2) -0.003(2)
O6 0.023(3) 0.023(3) 0.020(3) 0.000(2) 0.004(2) 0.001(2)
C18 0.016(5) 0.028(4) 0.024(4) -0.003(3) 0.008(4) 0.005(3)
N3 0.028(4) 0.017(3) 0.031(4) 0.005(3) 0.007(3) -0.003(3)
O7 0.038(4) 0.022(3) 0.032(3) 0.005(2) 0.013(3) -0.002(2)
C19 0.038(6) 0.042(5) 0.041(5) 0.002(4) 0.017(5) -0.006(4)
C20 0.040(6) 0.031(5) 0.031(5) 0.010(4) 0.014(4) 0.001(4)
O8 0.040(4) 0.045(4) 0.030(3) 0.016(3) 0.014(3) 0.002(3)
N4 0.027(5) 0.028(4) 0.033(4) 0.009(3) 0.011(3) 0.007(3)
C21 0.031(6) 0.027(5) 0.033(5) 0.018(4) -0.002(4) -0.003(4)
C22 0.027(5) 0.021(5) 0.037(5) 0.005(4) 0.001(4) 0.003(4)
C23 0.023(5) 0.023(4) 0.027(4) -0.004(3) 0.004(4) 0.002(4)
C24 0.018(5) 0.030(5) 0.030(4) -0.004(4) 0.001(4) 0.005(4)
C25 0.028(6) 0.026(5) 0.042(5) -0.002(4) 0.010(4) 0.005(4)
C26 0.038(6) 0.031(5) 0.046(5) -0.001(4) 0.015(4) 0.008(4)
C27 0.046(6) 0.017(4) 0.047(5) 0.005(4) 0.016(5) 0.007(4)
O9 0.033(3) 0.022(3) 0.033(3) -0.001(2) 0.019(2) 0.003(3)
O10 0.023(3) 0.025(3) 0.037(3) 0.001(2) 0.013(2) 0.002(2)
C28 0.038(6) 0.037(5) 0.052(5) 0.006(4) 0.031(4) -0.001(4)
O11 0.041(4) 0.021(3) 0.021(3) 0.000(2) 0.015(3) 0.000(2)
O12 0.076(5) 0.018(3) 0.030(3) -0.008(2) 0.006(3) -0.001(3)
C29 0.069(8) 0.027(5) 0.039(5) -0.002(4) 0.029(5) 0.005(5)
C30 0.222(17) 0.049(7) 0.057(7) 0.008(6) 0.072(9) 0.051(9)
O13 0.076(5) 0.027(3) 0.026(3) -0.002(3) 0.018(3) -0.015(3)
O14 0.068(5) 0.029(3) 0.029(3) -0.002(2) 0.014(3) -0.005(3)
C31 0.075(8) 0.036(5) 0.029(5) -0.008(4) 0.024(5) -0.001(5)
C32 0.146(12) 0.055(7) 0.033(5) -0.004(5) 0.029(6) -0.020(7)
O15 0.035(4) 0.028(4) 0.034(4) 0.001(3) 0.016(3) 0.001(3)
O16 0.112(7) 0.058(5) 0.083(5) -0.025(4) 0.041(5) -0.012(5)
C33 0.079(9) 0.051(7) 0.057(7) -0.005(6) -0.011(6) -0.012(7)
C34 0.109(13) 0.129(13) 0.132(12) -0.070(10) 0.031(10) 0.027(10)
C35 0.206(19) 0.140(13) 0.090(10) 0.060(9) -0.081(11) -0.136(13)

loop_
_atom_type_symbol
_atom_type_description
_atom_type_scat_dispersion_real
_atom_type_scat_dispersion_imag
_atom_type_scat_source
C C 0.0033 0.0016 'International Tables Vol C Tables 4.2.6.8 and 6.1.1.4'
H H 0.0000 0.0000 'International Tables Vol C Tables 4.2.6.8 and 6.1.1.4'
N N 0.0061 0.0033 'International Tables Vol C Tables 4.2.6.8 and 6.1.1.4'
O O 0.0106 0.0060 'International Tables Vol C Tables 4.2.6.8 and 6.1.1.4'
Zn Zn 0.2839 1.4301 'International Tables Vol C Tables 4.2.6.8 and 6.1.1.4'

loop_
_geom_angle_atom_site_label_1
_geom_angle_atom_site_label_2
_geom_angle_atom_site_label_3
_geom_angle
O1 Zn1 O11 112.5(2)
O1 Zn1 O5 95.92(19)
O11 Zn1 O5 91.55(19)
O1 Zn1 N2 128.8(2)
O11 Zn1 N2 118.6(2)
O5 Zn1 N2 84.1(2)
O1 Zn1 N1 88.7(2)
O11 Zn1 N1 91.3(2)
O5 Zn1 N1 173.2(2)
N2 Zn1 N1 89.1(2)
O12 Zn2 O13 86.8(2)
O12 Zn2 O15 110.4(3)
O13 Zn2 O15 102.4(3)
O12 Zn2 O5 90.23(19)
O13 Zn2 O5 153.7(2)
O15 Zn2 O5 103.1(2)
O12 Zn2 O6 150.7(2)
O13 Zn2 O6 90.34(19)
O15 Zn2 O6 98.7(2)
O5 Zn2 O6 79.71(18)
O9 Zn3 O14 116.3(2)
O9 Zn3 O6 94.6(2)
O14 Zn3 O6 94.9(2)
O9 Zn3 N4 88.6(2)
O14 Zn3 N4 93.0(2)
O6 Zn3 N4 169.1(2)
O9 Zn3 N3 120.0(2)
O14 Zn3 N3 123.6(2)
O6 Zn3 N3 83.6(2)
N4 Zn3 N3 85.8(2)
C2 C1 C6 118.8(7)
C2 C1 C8 124.6(7)
C6 C1 C8 116.5(7)
O1 C2 C1 124.5(7)
O1 C2 C3 118.1(7)
C1 C2 C3 117.4(7)
C4 C3 O2 124.4(7)
C4 C3 C2 122.0(8)
O2 C3 C2 113.6(7)
C3 C4 C5 120.3(8)
C3 C4 H1 119.8
C5 C4 H1 119.8
C6 C5 C4 118.7(8)
C6 C5 H2 120.7
C4 C5 H2 120.7
C5 C6 C1 122.8(8)
C5 C6 H3 118.6
C1 C6 H3 118.6
C2 O1 Zn1 131.0(5)
C3 O2 C7 117.9(6)
O2 C7 H4 109.5
O2 C7 H5 109.5
H4 C7 H5 109.5
O2 C7 H6 109.5
H4 C7 H6 109.5
H5 C7 H6 109.5
N1 C8 C1 125.8(7)
N1 C8 H7 117.1
C1 C8 H7 117.1
C8 N1 O3 109.8(6)
C8 N1 Zn1 124.9(5)
O3 N1 Zn1 125.2(5)
N1 O3 C9 110.0(5)
O3 C9 C10 112.8(6)
O3 C9 H8 109.0
C10 C9 H8 109.0
O3 C9 H9 109.0
C10 C9 H9 109.0
H8 C9 H9 107.8
O4 C10 C9 113.6(6)
O4 C10 H10 108.9
C9 C10 H10 108.9
O4 C10 H11 108.9
C9 C10 H11 108.9
H10 C10 H11 107.7
N2 O4 C10 110.8(5)
C11 N2 O4 109.7(5)
C11 N2 Zn1 129.3(5)
O4 N2 Zn1 117.5(4)
N2 C11 C12 126.3(7)
N2 C11 H12 116.9
C12 C11 H12 116.9
C17 C12 C13 119.9(6)
C17 C12 C11 118.1(6)
C13 C12 C11 121.7(6)
O5 C13 C12 124.3(6)
O5 C13 C14 117.2(6)
C12 C13 C14 118.5(7)
O6 C14 C15 124.1(6)
O6 C14 C13 116.2(6)
C15 C14 C13 119.7(7)
C14 C15 C16 120.2(7)
C14 C15 C18 122.9(6)
C16 C15 C18 116.8(6)
C17 C16 C15 121.8(7)
C17 C16 H13 119.1
C15 C16 H13 119.1
C16 C17 C12 119.9(6)
C16 C17 H14 120.1
C12 C17 H14 120.1
C13 O5 Zn2 113.7(4)
C13 O5 Zn1 130.5(4)
Zn2 O5 Zn1 112.9(2)
C14 O6 Zn3 123.0(4)
C14 O6 Zn2 112.8(4)
Zn3 O6 Zn2 113.4(2)
N3 C18 C15 125.4(7)
N3 C18 H15 117.3
C15 C18 H15 117.3
C18 N3 O7 108.8(6)
C18 N3 Zn3 120.4(5)
O7 N3 Zn3 119.6(4)
N3 O7 C19 111.7(5)
O7 C19 C20 113.9(7)
O7 C19 H16 108.8
C20 C19 H16 108.8
O7 C19 H17 108.8
C20 C19 H17 108.8
H16 C19 H17 107.7
O8 C20 C19 112.7(7)
O8 C20 H18 109.1
C19 C20 H18 109.1
O8 C20 H19 109.1
C19 C20 H19 109.1
H18 C20 H19 107.8
C20 O8 N4 110.1(5)
C21 N4 O8 109.4(6)
C21 N4 Zn3 127.1(5)
O8 N4 Zn3 123.3(5)
N4 C21 C22 124.4(7)
N4 C21 H20 117.8
C22 C21 H20 117.8
C23 C22 C27 119.3(7)
C23 C22 C21 123.3(7)
C27 C22 C21 117.4(7)
O9 C23 C22 125.5(7)
O9 C23 C24 117.5(6)
C22 C23 C24 117.0(7)
O10 C24 C25 124.3(7)
O10 C24 C23 113.9(6)
C25 C24 C23 121.8(7)
C24 C25 C26 120.0(8)
C24 C25 H21 120.0
C26 C25 H21 120.0
C27 C26 C25 119.3(8)
C27 C26 H22 120.3
C25 C26 H22 120.3
C26 C27 C22 122.6(7)
C26 C27 H23 118.7
C22 C27 H23 118.7
C23 O9 Zn3 127.8(5)
C24 O10 C28 116.9(6)
O10 C28 H24 109.5
O10 C28 H25 109.5
H24 C28 H25 109.5
O10 C28 H26 109.5
H24 C28 H26 109.5
H25 C28 H26 109.5
C29 O11 Zn1 123.6(5)
C29 O12 Zn2 136.9(5)
O11 C29 O12 125.2(7)
O11 C29 C30 117.3(8)
O12 C29 C30 117.3(8)
C29 C30 H27 109.5
C29 C30 H28 109.5
H27 C30 H28 109.5
C29 C30 H29 109.5
H27 C30 H29 109.5
H28 C30 H29 109.5
C31 O13 Zn2 134.8(5)
C31 O14 Zn3 131.7(5)
O13 C31 O14 127.5(7)
O13 C31 C32 117.8(7)
O14 C31 C32 114.7(7)
C31 C32 H30 109.5
C31 C32 H31 109.5
H30 C32 H31 109.5
C31 C32 H32 109.5
H30 C32 H32 109.5
H31 C32 H32 109.5
Zn2 O15 H33 109(8)
Zn2 O15 H34 119(5)
H33 O15 H34 99(9)
O16 C33 C35 119.8(14)
O16 C33 C34 117.6(12)
C35 C33 C34 122.5(13)
C33 C34 H35 109.5
C33 C34 H36 109.5
H35 C34 H36 109.5
C33 C34 H37 109.5
H35 C34 H37 109.5
H36 C34 H37 109.5
C33 C35 H38 109.5
C33 C35 H39 109.5
H38 C35 H39 109.5
C33 C35 H40 109.5
H38 C35 H40 109.5
H39 C35 H40 109.5

loop_
_geom_bond_atom_site_label_1
_geom_bond_atom_site_label_2
_geom_bond_distance
Zn1 O1 1.951(5)
Zn1 O11 1.989(5)
Zn1 O5 2.069(5)
Zn1 N2 2.091(6)
Zn1 N1 2.156(6)
Zn2 O12 1.977(5)
Zn2 O13 2.000(5)
Zn2 O15 2.014(6)
Zn2 O5 2.040(4)
Zn2 O6 2.065(5)
Zn3 O9 1.954(5)
Zn3 O14 1.978(5)
Zn3 O6 2.034(5)
Zn3 N4 2.095(6)
Zn3 N3 2.135(6)
C1 C2 1.411(10)
C1 C6 1.412(11)
C1 C8 1.450(10)
C2 O1 1.325(8)
C2 C3 1.414(10)
C3 C4 1.375(11)
C3 O2 1.383(9)
C4 C5 1.396(11)
C4 H1 0.9500
C5 C6 1.356(11)
C5 H2 0.9500
C6 H3 0.9500
O2 C7 1.431(9)
C7 H4 0.9800
C7 H5 0.9800
C7 H6 0.9800
C8 N1 1.285(9)
C8 H7 0.9500
N1 O3 1.423(7)
O3 C9 1.445(9)
C9 C10 1.500(9)
C9 H8 0.9900
C9 H9 0.9900
C10 O4 1.435(8)
C10 H10 0.9900
C10 H11 0.9900
O4 N2 1.434(7)
N2 C11 1.293(9)
C11 C12 1.444(10)
C11 H12 0.9500
C12 C17 1.409(9)
C12 C13 1.421(9)
C13 O5 1.326(8)
C13 C14 1.432(9)
C14 O6 1.341(8)
C14 C15 1.378(10)
C15 C16 1.403(9)
C15 C18 1.463(9)
C16 C17 1.352(9)
C16 H13 0.9500
C17 H14 0.9500
C18 N3 1.274(8)
C18 H15 0.9500
N3 O7 1.426(7)
O7 C19 1.446(9)
C19 C20 1.523(11)
C19 H16 0.9900
C19 H17 0.9900
C20 O8 1.427(9)
C20 H18 0.9900
C20 H19 0.9900
O8 N4 1.430(8)
N4 C21 1.259(10)
C21 C22 1.463(11)
C21 H20 0.9500
C22 C23 1.409(10)
C22 C27 1.413(10)
C23 O9 1.321(8)
C23 C24 1.436(11)
C24 O10 1.378(9)
C24 C25 1.384(10)
C25 C26 1.394(10)
C25 H21 0.9500
C26 C27 1.364(11)
C26 H22 0.9500
C27 H23 0.9500
O10 C28 1.435(8)
C28 H24 0.9800
C28 H25 0.9800
C28 H26 0.9800
O11 C29 1.246(9)
O12 C29 1.264(9)
C29 C30 1.515(12)
C30 H27 0.9800
C30 H28 0.9800
C30 H29 0.9800
O13 C31 1.239(9)
O14 C31 1.266(9)
C31 C32 1.542(11)
C32 H30 0.9800
C32 H31 0.9800
C32 H32 0.9800
O15 H33 0.76(10)
O15 H34 0.81(7)
O16 C33 1.188(12)
C33 C35 1.473(16)
C33 C34 1.526(17)
C34 H35 0.9800
C34 H36 0.9800
C34 H37 0.9800
C35 H38 0.9800
C35 H39 0.9800
C35 H40 0.9800

loop_
_geom_torsion_atom_site_label_1
_geom_torsion_atom_site_label_2
_geom_torsion_atom_site_label_3
_geom_torsion_atom_site_label_4
_geom_torsion
C6 C1 C2 O1 178.6(6)
C8 C1 C2 O1 -5.2(11)
C6 C1 C2 C3 1.2(10)
C8 C1 C2 C3 177.4(6)
O1 C2 C3 C4 -179.5(6)
C1 C2 C3 C4 -1.9(10)
O1 C2 C3 O2 0.4(9)
C1 C2 C3 O2 178.0(6)
O2 C3 C4 C5 -178.2(7)
C2 C3 C4 C5 1.7(11)
C3 C4 C5 C6 -0.8(11)
C4 C5 C6 C1 0.2(12)
C2 C1 C6 C5 -0.4(11)
C8 C1 C6 C5 -176.9(7)
C1 C2 O1 Zn1 -2.1(10)
C3 C2 O1 Zn1 175.3(4)
O11 Zn1 O1 C2 96.8(6)
O5 Zn1 O1 C2 -169.0(5)
N2 Zn1 O1 C2 -81.9(6)
N1 Zn1 O1 C2 6.0(6)
C4 C3 O2 C7 -4.6(10)
C2 C3 O2 C7 175.5(6)
C2 C1 C8 N1 5.4(11)
C6 C1 C8 N1 -178.3(7)
C1 C8 N1 O3 -177.0(6)
C1 C8 N1 Zn1 1.0(10)
O1 Zn1 N1 C8 -5.3(6)
O11 Zn1 N1 C8 -117.8(6)
O5 Zn1 N1 C8 127.5(17)
N2 Zn1 N1 C8 123.6(6)
O1 Zn1 N1 O3 172.4(5)
O11 Zn1 N1 O3 59.9(5)
O5 Zn1 N1 O3 -55(2)
N2 Zn1 N1 O3 -58.7(5)
C8 N1 O3 C9 -167.4(5)
Zn1 N1 O3 C9 14.6(6)
N1 O3 C9 C10 80.0(7)
O3 C9 C10 O4 -57.7(8)
C9 C10 O4 N2 -59.2(8)
C10 O4 N2 C11 -115.3(7)
C10 O4 N2 Zn1 83.6(6)
O1 Zn1 N2 C11 -74.7(7)
O11 Zn1 N2 C11 106.7(7)
O5 Zn1 N2 C11 18.2(7)
N1 Zn1 N2 C11 -162.3(7)
O1 Zn1 N2 O4 82.1(5)
O11 Zn1 N2 O4 -96.5(4)
O5 Zn1 N2 O4 175.0(4)
N1 Zn1 N2 O4 -5.5(4)
O4 N2 C11 C12 -173.1(6)
Zn1 N2 C11 C12 -14.9(11)
N2 C11 C12 C17 178.1(7)
N2 C11 C12 C13 4.5(12)
C17 C12 C13 O5 -179.5(7)
C11 C12 C13 O5 -6.0(11)
C17 C12 C13 C14 2.7(11)
C11 C12 C13 C14 176.2(7)
O5 C13 C14 O6 0.1(10)
C12 C13 C14 O6 178.1(6)
O5 C13 C14 C15 180.0(7)
C12 C13 C14 C15 -2.0(11)
O6 C14 C15 C16 -179.2(7)
C13 C14 C15 C16 0.9(11)
O6 C14 C15 C18 2.7(11)
C13 C14 C15 C18 -177.1(7)
C14 C15 C16 C17 -0.4(11)
C18 C15 C16 C17 177.8(6)
C15 C16 C17 C12 1.0(11)
C13 C12 C17 C16 -2.2(11)
C11 C12 C17 C16 -175.9(7)
C12 C13 O5 Zn2 177.3(6)
C14 C13 O5 Zn2 -4.8(8)
C12 C13 O5 Zn1 18.6(10)
C14 C13 O5 Zn1 -163.6(5)
O12 Zn2 O5 C13 157.9(5)
O13 Zn2 O5 C13 74.8(7)
O15 Zn2 O5 C13 -91.1(5)
O6 Zn2 O5 C13 5.5(5)
O12 Zn2 O5 Zn1 -39.5(3)
O13 Zn2 O5 Zn1 -122.6(4)
O15 Zn2 O5 Zn1 71.5(3)
O6 Zn2 O5 Zn1 168.1(3)
O1 Zn1 O5 C13 108.4(6)
O11 Zn1 O5 C13 -138.8(6)
N2 Zn1 O5 C13 -20.2(6)
N1 Zn1 O5 C13 -24(2)
O1 Zn1 O5 Zn2 -50.5(2)
O11 Zn1 O5 Zn2 62.4(2)
N2 Zn1 O5 Zn2 -179.0(3)
N1 Zn1 O5 Zn2 177.0(17)
C15 C14 O6 Zn3 -33.4(10)
C13 C14 O6 Zn3 146.4(5)
C15 C14 O6 Zn2 -175.3(6)
C13 C14 O6 Zn2 4.6(8)
O9 Zn3 O6 C14 -75.6(5)
O14 Zn3 O6 C14 167.4(5)
N4 Zn3 O6 C14 31.2(15)
N3 Zn3 O6 C14 44.1(5)
O9 Zn3 O6 Zn2 66.0(3)
O14 Zn3 O6 Zn2 -50.9(3)
N4 Zn3 O6 Zn2 172.8(11)
N3 Zn3 O6 Zn2 -174.3(3)
O12 Zn2 O6 C14 -77.0(6)
O13 Zn2 O6 C14 -161.0(5)
O15 Zn2 O6 C14 96.4(5)
O5 Zn2 O6 C14 -5.4(4)
O12 Zn2 O6 Zn3 137.4(3)
O13 Zn2 O6 Zn3 53.4(3)
O15 Zn2 O6 Zn3 -49.2(3)
O5 Zn2 O6 Zn3 -151.0(3)
C14 C15 C18 N3 -3.3(12)
C16 C15 C18 N3 178.6(7)
C15 C18 N3 O7 175.4(6)
C15 C18 N3 Zn3 31.8(9)
O9 Zn3 N3 C18 48.5(6)
O14 Zn3 N3 C18 -134.8(5)
O6 Zn3 N3 C18 -43.1(6)
N4 Zn3 N3 C18 134.4(6)
O9 Zn3 N3 O7 -91.2(5)
O14 Zn3 N3 O7 85.5(5)
O6 Zn3 N3 O7 177.1(5)
N4 Zn3 N3 O7 -5.3(5)
C18 N3 O7 C19 141.2(6)
Zn3 N3 O7 C19 -74.9(6)
N3 O7 C19 C20 59.3(8)
O7 C19 C20 O8 53.7(9)
C19 C20 O8 N4 -77.7(7)
C20 O8 N4 C21 155.4(6)
C20 O8 N4 Zn3 -20.6(8)
O9 Zn3 N4 C21 14.5(7)
O14 Zn3 N4 C21 130.9(7)
O6 Zn3 N4 C21 -92.8(14)
N3 Zn3 N4 C21 -105.6(7)
O9 Zn3 N4 O8 -170.1(5)
O14 Zn3 N4 O8 -53.8(5)
O6 Zn3 N4 O8 82.5(13)
N3 Zn3 N4 O8 69.7(5)
O8 N4 C21 C22 178.1(7)
Zn3 N4 C21 C22 -6.0(12)
N4 C21 C22 C23 -4.0(12)
N4 C21 C22 C27 174.3(8)
C27 C22 C23 O9 -179.8(7)
C21 C22 C23 O9 -1.5(12)
C27 C22 C23 C24 1.2(11)
C21 C22 C23 C24 179.5(7)
O9 C23 C24 O10 0.4(9)
C22 C23 C24 O10 179.5(6)
O9 C23 C24 C25 178.4(7)
C22 C23 C24 C25 -2.5(11)
O10 C24 C25 C26 -179.7(7)
C23 C24 C25 C26 2.5(11)
C24 C25 C26 C27 -1.1(12)
C25 C26 C27 C22 -0.1(13)
C23 C22 C27 C26 0.0(12)
C21 C22 C27 C26 -178.3(8)
C22 C23 O9 Zn3 17.5(10)
C24 C23 O9 Zn3 -163.5(5)
O14 Zn3 O9 C23 -112.4(5)
O6 Zn3 O9 C23 149.8(5)
N4 Zn3 O9 C23 -19.8(6)
N3 Zn3 O9 C23 64.5(6)
C25 C24 O10 C28 -2.8(10)
C23 C24 O10 C28 175.1(6)
O1 Zn1 O11 C29 48.9(7)
O5 Zn1 O11 C29 -48.2(7)
N2 Zn1 O11 C29 -132.3(6)
N1 Zn1 O11 C29 138.0(7)
O13 Zn2 O12 C29 137.9(9)
O15 Zn2 O12 C29 -120.1(9)
O5 Zn2 O12 C29 -16.0(9)
O6 Zn2 O12 C29 53.0(10)
Zn1 O11 C29 O12 3.2(13)
Zn1 O11 C29 C30 -172.7(8)
Zn2 O12 C29 O11 40.9(15)
Zn2 O12 C29 C30 -143.2(9)
O12 Zn2 O13 C31 172.6(9)
O15 Zn2 O13 C31 62.5(9)
O5 Zn2 O13 C31 -103.4(10)
O6 Zn2 O13 C31 -36.5(9)
O9 Zn3 O14 C31 -74.0(9)
O6 Zn3 O14 C31 23.7(8)
N4 Zn3 O14 C31 -163.9(8)
N3 Zn3 O14 C31 109.2(8)
Zn2 O13 C31 O14 10.9(16)
Zn2 O13 C31 C32 -170.6(7)
Zn3 O14 C31 O13 -2.0(16)
Zn3 O14 C31 C32 179.5(7)
